data_7127013
loop_
_publ_author_name
'Dorantes, Michael J.'
'Moore, James T.'
'Bill, Eckhard'
'Mienert, Bernd'
'Lu, Connie C.'

_publ_section_title
;
 Bimetallic iron-tin catalyst for N<sub>2</sub> to NH<sub>3</sub> and a
 silyldiazenido model intermediate.
;
_journal_issue 75
_journal_name_full 'Chemical communications (Cambridge, England)'
_journal_page_first 11030
_journal_page_last 11033
_journal_paper_doi 10.1039/d0cc04563b
_journal_volume 56
_journal_year 2020
_chemical_formula_moiety 2(C42H69FeN6P3SiSn),(C4H10O)
_chemical_formula_sum 'C88 H148 Fe2 N12 O P6 Si2 Sn2'
_chemical_formula_weight 1981.26
_chemical_name_common LSnFeNNSiMe3(3),18198
_chemical_properties_physical Air-sensitive,Moisture-sensitive
_space_group_crystal_system monoclinic
_space_group_IT_number 14
_space_group_name_Hall '-P 2ybc'
_space_group_name_H-M_alt 'P 1 21/c 1'
_atom_sites_solution_hydrogens geom
_audit_block_doi 10.5517/ccdc.csd.cc25d9ws
_audit_creation_method SHELXL-2018/1
_audit_update_record
;
2020-06-03 deposited with the CCDC.	2020-08-04 downloaded from the CCDC.
;
_cell_angle_alpha 90
_cell_angle_beta 96.834(4)
_cell_angle_gamma 90
_cell_formula_units_Z 2
_cell_length_a 11.4678(13)
_cell_length_b 21.538(2)
_cell_length_c 19.703(2)
_cell_measurement_reflns_used 9850
_cell_measurement_temperature 100(2)
_cell_measurement_theta_max 30.48
_cell_measurement_theta_min 2.29
_cell_volume 4831.9(9)
_computing_structure_refinement 'SHELXL-2018/1 (Sheldrick, 2018)'
_computing_structure_solution 'SHELXT 2014/5 (Sheldrick, 2014)'
_diffrn_ambient_temperature 100(2)
_diffrn_measured_fraction_theta_full 0.999
_diffrn_measured_fraction_theta_max 0.999
_diffrn_measurement_device_type 'Bruker Phorton II CMOS'
_diffrn_measurement_method '\f and \w scans'
_diffrn_radiation_type MoK\a
_diffrn_radiation_wavelength 0.71073
_diffrn_reflns_av_R_equivalents 0.0895
_diffrn_reflns_av_unetI/netI 0.0563
_diffrn_reflns_Laue_measured_fraction_full 0.999
_diffrn_reflns_Laue_measured_fraction_max 0.999
_diffrn_reflns_limit_h_max 13
_diffrn_reflns_limit_h_min -16
_diffrn_reflns_limit_k_max 30
_diffrn_reflns_limit_k_min -30
_diffrn_reflns_limit_l_max 28
_diffrn_reflns_limit_l_min -28
_diffrn_reflns_number 119559
_diffrn_reflns_point_group_measured_fraction_full 0.999
_diffrn_reflns_point_group_measured_fraction_max 0.999
_diffrn_reflns_theta_full 25.242
_diffrn_reflns_theta_max 30.534
_diffrn_reflns_theta_min 2.159
_diffrn_source micro
_exptl_absorpt_coefficient_mu 0.979
_exptl_absorpt_correction_type multi-scan
_exptl_absorpt_process_details 'SADABS, R. Blessing, 1995'
_exptl_crystal_colour purple
_exptl_crystal_density_diffrn 1.362
_exptl_crystal_description block
_exptl_crystal_F_000 2076
_exptl_crystal_size_max 0.094
_exptl_crystal_size_mid 0.066
_exptl_crystal_size_min 0.061
_exptl_transmission_factor_max 0.561
_exptl_transmission_factor_min 0.398
_refine_diff_density_max 0.772
_refine_diff_density_min -0.890
_refine_diff_density_rms 0.104
_refine_ls_extinction_method none
_refine_ls_goodness_of_fit_ref 1.055
_refine_ls_hydrogen_treatment constr
_refine_ls_matrix_type full
_refine_ls_number_parameters 538
_refine_ls_number_reflns 14760
_refine_ls_number_restraints 0
_refine_ls_restrained_S_all 1.055
_refine_ls_R_factor_all 0.0697
_refine_ls_R_factor_gt 0.0442
_refine_ls_shift/su_max 0.002
_refine_ls_shift/su_mean 0.000
_refine_ls_structure_factor_coef Fsqd
_refine_ls_weighting_details 'w=1/[\s^2^(Fo^2^)+(0.0132P)^2^+8.0833P] where P=(Fo^2^+2Fc^2^)/3'
_refine_ls_weighting_scheme calc
_refine_ls_wR_factor_gt 0.0740
_refine_ls_wR_factor_ref 0.0812
_reflns_Friedel_coverage 0.000
_reflns_number_gt 11238
_reflns_number_total 14760
_reflns_threshold_expression 'I > 2\s(I)'
_cod_data_source_file d0cc04563b3.cif
_cod_data_source_block 3_LSnFe(NNSiMe3)_18198
_cod_depositor_comments 'Adding full bibliography for 7127010--7127013.cif.'
_cod_original_cell_volume 4831.8(9)
_cod_original_sg_symbol_H-M 'P 21/c'
_cod_database_code 7127013
_publcif_datablock.id {ba776e98-f1ce-4f55-97a3-bec0300f0a23}

_shelx_shelxl_version_number 2018/1
_shelx_space_group_comment
;
The symmetry employed for this shelxl refinement is uniquely defined
by the following loop, which should always be used as a source of
symmetry information in preference to the above space-group names.
They are only intended as comments.
;
_shelx_estimated_absorpt_t_min 0.914
_shelx_estimated_absorpt_t_max 0.943
_publcif_funding_html
;
;

loop_
_space_group_symop_operation_xyz
'x, y, z'
'-x, y+1/2, -z+1/2'
'-x, -y, -z'
'x, -y-1/2, z-1/2'

loop_
_atom_site_label
_atom_site_type_symbol
_atom_site_fract_x
_atom_site_fract_y
_atom_site_fract_z
_atom_site_U_iso_or_equiv
_atom_site_adp_type
_atom_site_occupancy
_atom_site_site_symmetry_order
_atom_site_calc_flag
_atom_site_refinement_flags_posn
_atom_site_refinement_flags_adp
_atom_site_refinement_flags_occupancy
_atom_site_disorder_assembly
_atom_site_disorder_group
Sn1 Sn 0.72389(2) 0.71092(2) 0.36794(2) 0.01127(4) Uani 1 1 d . . . . .
Fe1 Fe 0.57124(3) 0.78744(2) 0.32477(2) 0.01321(7) Uani 1 1 d . . . . .
P1 P 0.60979(6) 0.82203(3) 0.43292(3) 0.01499(13) Uani 1 1 d . . . . .
P2 P 0.46490(6) 0.69846(3) 0.30779(3) 0.01520(13) Uani 1 1 d . . . . .
P3 P 0.71144(6) 0.81146(3) 0.25589(3) 0.01492(13) Uani 1 1 d . . . . .
Si1 Si 0.26815(7) 0.91984(4) 0.25583(4) 0.02445(17) Uani 1 1 d . . . . .
N1 N 0.79386(18) 0.73917(10) 0.46608(10) 0.0156(4) Uani 1 1 d . . . . .
N2 N 0.64413(18) 0.62388(10) 0.37073(11) 0.0145(4) Uani 1 1 d . . . . .
N3 N 0.85063(18) 0.71022(11) 0.29964(10) 0.0157(4) Uani 1 1 d . . . . .
N4 N 0.87533(17) 0.63568(10) 0.41061(11) 0.0148(4) Uani 1 1 d . . . . .
N5 N 0.4616(2) 0.83534(11) 0.29347(11) 0.0194(5) Uani 1 1 d . . . . .
N6 N 0.3823(2) 0.86594(13) 0.26828(14) 0.0345(6) Uani 1 1 d . . . . .
C1 C 0.9581(2) 0.67247(12) 0.45592(13) 0.0163(5) Uani 1 1 d . . . . .
C2 C 1.0755(2) 0.65735(13) 0.46987(14) 0.0216(6) Uani 1 1 d . . . . .
H2 H 1.106042 0.622682 0.447964 0.026 Uiso 1 1 calc R U . . .
C3 C 1.1493(2) 0.69274(14) 0.51593(15) 0.0272(7) Uani 1 1 d . . . . .
H3 H 1.230172 0.682595 0.525442 0.033 Uiso 1 1 calc R U . . .
C4 C 1.1036(2) 0.74254(15) 0.54747(15) 0.0265(6) Uani 1 1 d . . . . .
H4 H 1.153369 0.766291 0.579602 0.032 Uiso 1 1 calc R U . . .
C5 C 0.9860(2) 0.75884(14) 0.53329(14) 0.0223(6) Uani 1 1 d . . . . .
H5 H 0.956546 0.793366 0.555977 0.027 Uiso 1 1 calc R U . . .
C6 C 0.9101(2) 0.72490(12) 0.48584(13) 0.0158(5) Uani 1 1 d . . . . .
C7 C 0.7481(2) 0.79715(12) 0.48853(13) 0.0172(5) Uani 1 1 d . . . . .
H7A H 0.808601 0.829835 0.487608 0.021 Uiso 1 1 calc R U . . .
H7AB H 0.730780 0.792668 0.536321 0.021 Uiso 1 1 calc R U . . .
C8 C 0.6313(3) 0.90785(12) 0.44619(14) 0.0215(6) Uani 1 1 d . . . . .
H8 H 0.706726 0.918056 0.427966 0.026 Uiso 1 1 calc R U . . .
C9 C 0.6472(3) 0.92895(14) 0.52112(16) 0.0309(7) Uani 1 1 d . . . . .
H9A H 0.668372 0.973051 0.523487 0.046 Uiso 1 1 calc R U . . .
H9B H 0.709805 0.904547 0.546763 0.046 Uiso 1 1 calc R U . . .
H9C H 0.573674 0.922734 0.540949 0.046 Uiso 1 1 calc R U . . .
C10 C 0.5373(3) 0.94761(13) 0.40499(17) 0.0287(7) Uani 1 1 d . . . . .
H10A H 0.526205 0.933243 0.357464 0.043 Uiso 1 1 calc R U . . .
H10B H 0.562532 0.991118 0.406392 0.043 Uiso 1 1 calc R U . . .
H10C H 0.463145 0.943921 0.424741 0.043 Uiso 1 1 calc R U . . .
C11 C 0.5015(2) 0.80165(12) 0.49310(13) 0.0189(5) Uani 1 1 d . . . . .
H11 H 0.527310 0.821995 0.537998 0.023 Uiso 1 1 calc R U . . .
C12 C 0.5025(2) 0.73129(13) 0.50440(14) 0.0223(6) Uani 1 1 d . . . . .
H12A H 0.470139 0.710484 0.462068 0.033 Uiso 1 1 calc R U . . .
H12B H 0.454613 0.721087 0.540883 0.033 Uiso 1 1 calc R U . . .
H12C H 0.583346 0.717292 0.517467 0.033 Uiso 1 1 calc R U . . .
C13 C 0.3782(2) 0.82477(15) 0.46808(15) 0.0265(6) Uani 1 1 d . . . . .
H13A H 0.376079 0.870135 0.471568 0.040 Uiso 1 1 calc R U . . .
H13B H 0.322066 0.806657 0.496253 0.040 Uiso 1 1 calc R U . . .
H13C H 0.357322 0.812388 0.420318 0.040 Uiso 1 1 calc R U . . .
C14 C 0.8116(2) 0.58913(12) 0.44515(13) 0.0157(5) Uani 1 1 d . . . . .
C15 C 0.8633(2) 0.55319(13) 0.49812(14) 0.0204(5) Uani 1 1 d . . . . .
H15 H 0.943667 0.559310 0.514729 0.025 Uiso 1 1 calc R U . . .
C16 C 0.7987(3) 0.50794(13) 0.52757(15) 0.0246(6) Uani 1 1 d . . . . .
H16 H 0.833824 0.483653 0.564750 0.030 Uiso 1 1 calc R U . . .
C17 C 0.6823(2) 0.49894(13) 0.50172(16) 0.0250(6) Uani 1 1 d . . . . .
H17 H 0.638635 0.466887 0.520139 0.030 Uiso 1 1 calc R U . . .
C18 C 0.6282(2) 0.53585(13) 0.44938(15) 0.0219(6) Uani 1 1 d . . . . .
H18 H 0.547972 0.528968 0.432829 0.026 Uiso 1 1 calc R U . . .
C19 C 0.6905(2) 0.58306(12) 0.42077(13) 0.0155(5) Uani 1 1 d . . . . .
C20 C 0.5180(2) 0.62539(12) 0.35359(13) 0.0158(5) Uani 1 1 d . . . . .
H20A H 0.480370 0.621606 0.396076 0.019 Uiso 1 1 calc R U . . .
H20B H 0.493490 0.589221 0.324312 0.019 Uiso 1 1 calc R U . . .
C21 C 0.3106(2) 0.69368(13) 0.33317(15) 0.0225(6) Uani 1 1 d . . . . .
H21 H 0.320458 0.697778 0.384091 0.027 Uiso 1 1 calc R U . . .
C22 C 0.2259(3) 0.74471(15) 0.30757(18) 0.0341(7) Uani 1 1 d . . . . .
H22A H 0.204100 0.739996 0.258215 0.051 Uiso 1 1 calc R U . . .
H22B H 0.263411 0.785189 0.316929 0.051 Uiso 1 1 calc R U . . .
H22C H 0.155285 0.741997 0.330969 0.051 Uiso 1 1 calc R U . . .
C23 C 0.2507(2) 0.63101(15) 0.31858(18) 0.0321(7) Uani 1 1 d . . . . .
H23A H 0.235713 0.624615 0.269059 0.048 Uiso 1 1 calc R U . . .
H23B H 0.176058 0.630338 0.338205 0.048 Uiso 1 1 calc R U . . .
H23C H 0.301722 0.597837 0.339092 0.048 Uiso 1 1 calc R U . . .
C24 C 0.4446(3) 0.66860(14) 0.21836(14) 0.0247(6) Uani 1 1 d . . . . .
H24 H 0.392091 0.631420 0.216883 0.030 Uiso 1 1 calc R U . . .
C25 C 0.5623(3) 0.64825(15) 0.19678(14) 0.0282(7) Uani 1 1 d . . . . .
H25A H 0.548992 0.626235 0.153018 0.042 Uiso 1 1 calc R U . . .
H25B H 0.602169 0.620601 0.231634 0.042 Uiso 1 1 calc R U . . .
H25C H 0.611338 0.684868 0.191848 0.042 Uiso 1 1 calc R U . . .
C26 C 0.3860(3) 0.71700(19) 0.16916(15) 0.0395(8) Uani 1 1 d . . . . .
H26A H 0.379335 0.700764 0.122390 0.059 Uiso 1 1 calc R U . . .
H26B H 0.433482 0.754944 0.172080 0.059 Uiso 1 1 calc R U . . .
H26C H 0.307517 0.726399 0.181365 0.059 Uiso 1 1 calc R U . . .
C27 C 0.9176(2) 0.61302(12) 0.34818(13) 0.0159(5) Uani 1 1 d . . . . .
C28 C 0.9633(2) 0.55429(13) 0.34274(14) 0.0200(5) Uani 1 1 d . . . . .
H28 H 0.968116 0.527014 0.380865 0.024 Uiso 1 1 calc R U . . .
C29 C 1.0024(2) 0.53442(13) 0.28225(15) 0.0235(6) Uani 1 1 d . . . . .
H29 H 1.034843 0.494112 0.278890 0.028 Uiso 1 1 calc R U . . .
C30 C 0.9930(2) 0.57459(14) 0.22693(15) 0.0242(6) Uani 1 1 d . . . . .
H30 H 1.020037 0.561638 0.185450 0.029 Uiso 1 1 calc R U . . .
C31 C 0.9450(2) 0.63324(14) 0.23097(14) 0.0219(6) Uani 1 1 d . . . . .
H31 H 0.939148 0.659766 0.192193 0.026 Uiso 1 1 calc R U . . .
C32 C 0.9046(2) 0.65410(12) 0.29164(13) 0.0160(5) Uani 1 1 d . . . . .
C33 C 0.8224(2) 0.75013(12) 0.24058(13) 0.0173(5) Uani 1 1 d . . . . .
H33A H 0.790878 0.724474 0.200885 0.021 Uiso 1 1 calc R U . . .
H33B H 0.895031 0.770469 0.229292 0.021 Uiso 1 1 calc R U . . .
C34 C 0.8184(2) 0.87564(13) 0.28039(14) 0.0215(6) Uani 1 1 d . . . . .
H34 H 0.871190 0.878494 0.243623 0.026 Uiso 1 1 calc R U . . .
C35 C 0.8960(2) 0.85966(15) 0.34692(14) 0.0266(6) Uani 1 1 d . . . . .
H35A H 0.937325 0.820536 0.341141 0.040 Uiso 1 1 calc R U . . .
H35B H 0.846872 0.855296 0.384081 0.040 Uiso 1 1 calc R U . . .
H35C H 0.953394 0.892924 0.358055 0.040 Uiso 1 1 calc R U . . .
C36 C 0.7594(3) 0.93894(14) 0.28445(16) 0.0299(7) Uani 1 1 d . . . . .
H36A H 0.732103 0.953607 0.238203 0.045 Uiso 1 1 calc R U . . .
H36B H 0.816015 0.968660 0.307061 0.045 Uiso 1 1 calc R U . . .
H36C H 0.692352 0.935160 0.310702 0.045 Uiso 1 1 calc R U . . .
C37 C 0.6630(2) 0.82914(13) 0.16338(13) 0.0193(5) Uani 1 1 d . . . . .
H37 H 0.630780 0.789346 0.142800 0.023 Uiso 1 1 calc R U . . .
C38 C 0.5631(3) 0.87645(15) 0.15100(15) 0.0306(7) Uani 1 1 d . . . . .
H38A H 0.542838 0.882681 0.101735 0.046 Uiso 1 1 calc R U . . .
H38B H 0.588189 0.916001 0.172580 0.046 Uiso 1 1 calc R U . . .
H38C H 0.494182 0.860931 0.170762 0.046 Uiso 1 1 calc R U . . .
C39 C 0.7626(3) 0.84779(14) 0.12200(14) 0.0267(6) Uani 1 1 d . . . . .
H39A H 0.732976 0.848853 0.073272 0.040 Uiso 1 1 calc R U . . .
H39B H 0.826522 0.817444 0.129711 0.040 Uiso 1 1 calc R U . . .
H39C H 0.792050 0.888978 0.136591 0.040 Uiso 1 1 calc R U . . .
C40 C 0.3349(3) 0.99221(17) 0.2308(2) 0.0512(11) Uani 1 1 d . . . . .
H40A H 0.365137 0.986387 0.186710 0.077 Uiso 1 1 calc R U . . .
H40B H 0.399610 1.003744 0.265520 0.077 Uiso 1 1 calc R U . . .
H40C H 0.275752 1.025260 0.226599 0.077 Uiso 1 1 calc R U . . .
C41 C 0.2029(3) 0.92956(19) 0.33660(18) 0.0426(9) Uani 1 1 d . . . . .
H41A H 0.135812 0.957932 0.329185 0.064 Uiso 1 1 calc R U . . .
H41B H 0.261915 0.946763 0.371644 0.064 Uiso 1 1 calc R U . . .
H41C H 0.176512 0.889149 0.351767 0.064 Uiso 1 1 calc R U . . .
C42 C 0.1611(3) 0.88737(19) 0.1873(2) 0.0537(11) Uani 1 1 d . . . . .
H42A H 0.198309 0.883168 0.145272 0.081 Uiso 1 1 calc R U . . .
H42B H 0.093325 0.915251 0.179067 0.081 Uiso 1 1 calc R U . . .
H42C H 0.134878 0.846506 0.201272 0.081 Uiso 1 1 calc R U . . .
C43 C 1.2068(8) 0.9198(4) 0.5847(5) 0.060(2) Uani 0.5 1 d . . P A -1
H43A H 1.223363 0.875434 0.591054 0.090 Uiso 0.5 1 calc R U P A -1
H43B H 1.201239 0.939164 0.629277 0.090 Uiso 0.5 1 calc R U P A -1
H43C H 1.270196 0.939487 0.563279 0.090 Uiso 0.5 1 calc R U P A -1
C44 C 1.082(6) 0.929(3) 0.536(2) 0.096(5) Uani 0.5 1 d . . P A -1
H44A H 1.086830 0.910842 0.489807 0.116 Uiso 0.5 1 calc R U P A -1
H44B H 1.017109 0.908622 0.556030 0.116 Uiso 0.5 1 calc R U P A -1
O1 O 1.0662(8) 0.9882(5) 0.5315(5) 0.0535(18) Uani 0.5 1 d . . P A -1
C45 C 0.9693(13) 1.0003(8) 0.4845(9) 0.0535(18) Uani 0.5 1 d . . P A -1
H45A H 0.907895 0.969827 0.492660 0.064 Uiso 0.5 1 calc R U P A -1
H45B H 0.992170 0.991288 0.438558 0.064 Uiso 0.5 1 calc R U P A -1
C46 C 0.910(6) 1.067(3) 0.481(2) 0.096(5) Uani 0.5 1 d . . P A -1
H46A H 0.970789 1.099462 0.486141 0.145 Uiso 0.5 1 calc R U P A -1
H46B H 0.859866 1.071551 0.517921 0.145 Uiso 0.5 1 calc R U P A -1
H46C H 0.861428 1.072633 0.436819 0.145 Uiso 0.5 1 calc R U P A -1

loop_
_atom_site_aniso_label
_atom_site_aniso_U_11
_atom_site_aniso_U_22
_atom_site_aniso_U_33
_atom_site_aniso_U_23
_atom_site_aniso_U_13
_atom_site_aniso_U_12
Sn1 0.00967(7) 0.01364(8) 0.01079(7) -0.00095(7) 0.00236(5) -0.00023(7)
Fe1 0.01235(16) 0.01493(17) 0.01268(16) 0.00036(14) 0.00284(13) 0.00148(15)
P1 0.0152(3) 0.0163(3) 0.0142(3) -0.0016(2) 0.0049(2) 0.0011(3)
P2 0.0112(3) 0.0184(3) 0.0155(3) -0.0005(2) -0.0004(2) -0.0009(2)
P3 0.0154(3) 0.0166(3) 0.0134(3) 0.0003(2) 0.0040(2) -0.0002(3)
Si1 0.0222(4) 0.0231(4) 0.0276(4) 0.0049(3) 0.0011(3) 0.0066(3)
N1 0.0146(10) 0.0202(11) 0.0119(10) -0.0033(8) 0.0016(8) -0.0007(9)
N2 0.0100(9) 0.0148(10) 0.0190(11) -0.0009(8) 0.0028(8) -0.0013(8)
N3 0.0138(9) 0.0190(10) 0.0153(10) 0.0027(9) 0.0056(8) 0.0044(9)
N4 0.0101(9) 0.0184(11) 0.0162(10) 0.0009(9) 0.0030(8) -0.0011(8)
N5 0.0195(11) 0.0226(12) 0.0169(11) 0.0033(9) 0.0062(9) 0.0012(9)
N6 0.0261(13) 0.0357(15) 0.0418(16) 0.0121(13) 0.0047(12) 0.0124(12)
C1 0.0143(11) 0.0201(13) 0.0146(12) 0.0028(10) 0.0023(9) -0.0036(10)
C2 0.0140(12) 0.0244(14) 0.0267(15) 0.0043(12) 0.0035(11) 0.0015(11)
C3 0.0142(12) 0.0355(17) 0.0306(16) 0.0063(13) -0.0036(11) -0.0029(12)
C4 0.0206(14) 0.0333(17) 0.0236(15) 0.0003(12) -0.0062(12) -0.0065(12)
C5 0.0214(13) 0.0274(15) 0.0170(13) -0.0014(11) -0.0019(11) -0.0036(12)
C6 0.0149(11) 0.0183(13) 0.0142(12) 0.0022(9) 0.0012(9) -0.0045(10)
C7 0.0175(12) 0.0206(13) 0.0138(11) -0.0032(10) 0.0027(9) -0.0003(10)
C8 0.0265(14) 0.0146(13) 0.0250(14) -0.0044(11) 0.0104(12) -0.0003(11)
C9 0.0433(19) 0.0215(15) 0.0302(16) -0.0113(12) 0.0139(14) -0.0024(14)
C10 0.0281(15) 0.0182(14) 0.0418(18) -0.0019(13) 0.0120(14) 0.0059(12)
C11 0.0190(12) 0.0236(14) 0.0155(12) -0.0014(10) 0.0077(10) -0.0005(11)
C12 0.0211(13) 0.0281(15) 0.0183(13) -0.0001(11) 0.0044(11) -0.0036(11)
C13 0.0201(13) 0.0354(17) 0.0261(15) 0.0027(13) 0.0117(12) 0.0037(12)
C14 0.0123(11) 0.0168(12) 0.0190(13) 0.0017(10) 0.0061(10) 0.0009(10)
C15 0.0171(12) 0.0207(13) 0.0239(14) 0.0011(11) 0.0047(11) 0.0049(11)
C16 0.0227(14) 0.0227(14) 0.0295(15) 0.0096(12) 0.0074(12) 0.0060(12)
C17 0.0219(14) 0.0187(14) 0.0371(17) 0.0092(12) 0.0147(12) 0.0017(11)
C18 0.0164(12) 0.0192(13) 0.0317(15) -0.0001(12) 0.0086(11) -0.0016(11)
C19 0.0141(11) 0.0157(12) 0.0170(12) -0.0014(10) 0.0035(10) 0.0022(10)
C20 0.0125(11) 0.0176(13) 0.0177(12) 0.0002(10) 0.0037(9) -0.0030(10)
C21 0.0156(12) 0.0284(15) 0.0236(14) -0.0012(11) 0.0023(11) -0.0011(11)
C22 0.0205(14) 0.0359(18) 0.047(2) 0.0057(15) 0.0072(14) 0.0035(13)
C23 0.0140(13) 0.0369(18) 0.0462(19) 0.0035(15) 0.0075(13) -0.0041(13)
C24 0.0231(14) 0.0329(16) 0.0175(13) -0.0026(12) 0.0006(11) -0.0072(12)
C25 0.0357(17) 0.0330(17) 0.0163(13) -0.0056(12) 0.0049(12) -0.0022(14)
C26 0.0340(17) 0.065(2) 0.0187(14) 0.0018(16) -0.0006(13) 0.0054(18)
C27 0.0097(11) 0.0195(13) 0.0190(13) -0.0016(10) 0.0037(9) -0.0011(10)
C28 0.0139(12) 0.0213(13) 0.0254(14) 0.0008(11) 0.0048(10) 0.0015(10)
C29 0.0197(13) 0.0198(14) 0.0325(16) -0.0049(12) 0.0095(12) 0.0018(11)
C30 0.0211(14) 0.0281(15) 0.0248(14) -0.0064(12) 0.0092(11) 0.0041(12)
C31 0.0180(13) 0.0272(15) 0.0213(13) -0.0018(11) 0.0052(11) 0.0027(11)
C32 0.0114(11) 0.0196(13) 0.0175(12) -0.0018(10) 0.0040(9) 0.0007(10)
C33 0.0164(12) 0.0210(13) 0.0155(12) 0.0008(10) 0.0065(10) 0.0030(10)
C34 0.0231(14) 0.0226(14) 0.0205(13) -0.0008(11) 0.0096(11) -0.0057(11)
C35 0.0193(13) 0.0370(17) 0.0245(15) -0.0082(13) 0.0066(11) -0.0097(13)
C36 0.0383(18) 0.0224(15) 0.0318(17) -0.0027(12) 0.0161(14) -0.0081(13)
C37 0.0220(13) 0.0230(14) 0.0138(12) 0.0023(10) 0.0056(10) 0.0013(11)
C38 0.0350(17) 0.0358(18) 0.0216(15) 0.0083(13) 0.0058(13) 0.0104(14)
C39 0.0324(16) 0.0314(16) 0.0180(14) 0.0035(12) 0.0096(12) -0.0010(13)
C40 0.042(2) 0.038(2) 0.073(3) 0.028(2) 0.004(2) 0.0042(17)
C41 0.0317(18) 0.060(2) 0.0374(19) 0.0059(18) 0.0083(15) 0.0159(17)
C42 0.048(2) 0.049(2) 0.057(3) -0.017(2) -0.0199(19) 0.0245(19)
C43 0.074(6) 0.045(5) 0.067(6) -0.014(4) 0.032(5) 0.000(5)
C44 0.180(12) 0.055(7) 0.060(18) -0.018(13) 0.043(11) -0.011(7)
O1 0.054(6) 0.046(5) 0.058(6) -0.005(3) -0.006(4) 0.003(4)
C45 0.054(6) 0.046(5) 0.058(6) -0.005(3) -0.006(4) 0.003(4)
C46 0.180(12) 0.055(7) 0.060(18) -0.018(13) 0.043(11) -0.011(7)

loop_
_atom_type_symbol
_atom_type_description
_atom_type_scat_dispersion_real
_atom_type_scat_dispersion_imag
_atom_type_scat_source
C C 0.0033 0.0016 'International Tables Vol C Tables 4.2.6.8 and 6.1.1.4'
H H 0.0000 0.0000 'International Tables Vol C Tables 4.2.6.8 and 6.1.1.4'
Fe Fe 0.3463 0.8444 'International Tables Vol C Tables 4.2.6.8 and 6.1.1.4'
N N 0.0061 0.0033 'International Tables Vol C Tables 4.2.6.8 and 6.1.1.4'
P P 0.1023 0.0942 'International Tables Vol C Tables 4.2.6.8 and 6.1.1.4'
Si Si 0.0817 0.0704 'International Tables Vol C Tables 4.2.6.8 and 6.1.1.4'
Sn Sn -0.6537 1.4246 'International Tables Vol C Tables 4.2.6.8 and 6.1.1.4'
O O 0.0106 0.0060 'International Tables Vol C Tables 4.2.6.8 and 6.1.1.4'

loop_
_geom_angle_atom_site_label_1
_geom_angle_atom_site_label_2
_geom_angle_atom_site_label_3
_geom_angle
_geom_angle_site_symmetry_1
_geom_angle_site_symmetry_3
_geom_angle_publ_flag
N2 Sn1 N1 110.93(8) . . ?
N2 Sn1 N3 110.47(9) . . ?
N1 Sn1 N3 112.11(8) . . ?
N2 Sn1 N4 72.07(7) . . ?
N1 Sn1 N4 72.37(8) . . ?
N3 Sn1 N4 72.42(8) . . ?
N2 Sn1 Fe1 108.18(6) . . ?
N1 Sn1 Fe1 107.52(6) . . ?
N3 Sn1 Fe1 107.45(6) . . ?
N4 Sn1 Fe1 179.76(5) . . ?
N5 Fe1 P1 101.41(8) . . ?
N5 Fe1 P2 95.64(8) . . ?
P1 Fe1 P2 117.35(3) . . ?
N5 Fe1 P3 101.04(8) . . ?
P1 Fe1 P3 114.51(3) . . ?
P2 Fe1 P3 120.43(3) . . ?
N5 Fe1 Sn1 176.08(8) . . ?
P1 Fe1 Sn1 81.03(2) . . ?
P2 Fe1 Sn1 80.49(2) . . ?
P3 Fe1 Sn1 80.57(2) . . ?
C11 P1 C8 103.23(12) . . ?
C11 P1 C7 98.09(12) . . ?
C8 P1 C7 96.37(12) . . ?
C11 P1 Fe1 116.90(9) . . ?
C8 P1 Fe1 117.70(9) . . ?
C7 P1 Fe1 120.69(8) . . ?
C24 P2 C20 99.31(13) . . ?
C24 P2 C21 102.39(13) . . ?
C20 P2 C21 95.00(12) . . ?
C24 P2 Fe1 115.74(10) . . ?
C20 P2 Fe1 119.83(8) . . ?
C21 P2 Fe1 120.49(9) . . ?
C34 P3 C37 102.07(12) . . ?
C34 P3 C33 97.19(12) . . ?
C37 P3 C33 96.54(12) . . ?
C34 P3 Fe1 119.99(9) . . ?
C37 P3 Fe1 118.33(9) . . ?
C33 P3 Fe1 118.25(9) . . ?
N6 Si1 C40 105.88(16) . . ?
N6 Si1 C41 109.13(15) . . ?
C40 Si1 C41 111.2(2) . . ?
N6 Si1 C42 105.82(15) . . ?
C40 Si1 C42 112.8(2) . . ?
C41 Si1 C42 111.68(19) . . ?
C6 N1 C7 118.7(2) . . ?
C6 N1 Sn1 116.59(16) . . ?
C7 N1 Sn1 114.89(15) . . ?
C19 N2 C20 118.1(2) . . ?
C19 N2 Sn1 117.26(16) . . ?
C20 N2 Sn1 113.74(16) . . ?
C32 N3 C33 119.3(2) . . ?
C32 N3 Sn1 115.86(17) . . ?
C33 N3 Sn1 113.87(15) . . ?
C14 N4 C1 114.5(2) . . ?
C14 N4 C27 113.5(2) . . ?
C1 N4 C27 116.2(2) . . ?
C14 N4 Sn1 103.93(14) . . ?
C1 N4 Sn1 103.52(15) . . ?
C27 N4 Sn1 102.99(14) . . ?
N6 N5 Fe1 175.5(2) . . ?
N5 N6 Si1 162.9(3) . . ?
C2 C1 C6 121.6(2) . . ?
C2 C1 N4 122.8(2) . . ?
C6 C1 N4 115.6(2) . . ?
C1 C2 C3 120.2(3) . . ?
C1 C2 H2 119.9 . . ?
C3 C2 H2 119.9 . . ?
C4 C3 C2 119.2(3) . . ?
C4 C3 H3 120.4 . . ?
C2 C3 H3 120.4 . . ?
C3 C4 C5 121.3(3) . . ?
C3 C4 H4 119.4 . . ?
C5 C4 H4 119.4 . . ?
C4 C5 C6 120.8(3) . . ?
C4 C5 H5 119.6 . . ?
C6 C5 H5 119.6 . . ?
N1 C6 C5 125.0(2) . . ?
N1 C6 C1 118.1(2) . . ?
C5 C6 C1 116.9(2) . . ?
N1 C7 P1 112.15(16) . . ?
N1 C7 H7A 109.2 . . ?
P1 C7 H7A 109.2 . . ?
N1 C7 H7AB 109.2 . . ?
P1 C7 H7AB 109.2 . . ?
H7A C7 H7AB 107.9 . . ?
C10 C8 C9 109.9(2) . . ?
C10 C8 P1 113.8(2) . . ?
C9 C8 P1 115.1(2) . . ?
C10 C8 H8 105.7 . . ?
C9 C8 H8 105.7 . . ?
P1 C8 H8 105.7 . . ?
C8 C9 H9A 109.5 . . ?
C8 C9 H9B 109.5 . . ?
H9A C9 H9B 109.5 . . ?
C8 C9 H9C 109.5 . . ?
H9A C9 H9C 109.5 . . ?
H9B C9 H9C 109.5 . . ?
C8 C10 H10A 109.5 . . ?
C8 C10 H10B 109.5 . . ?
H10A C10 H10B 109.5 . . ?
C8 C10 H10C 109.5 . . ?
H10A C10 H10C 109.5 . . ?
H10B C10 H10C 109.5 . . ?
C13 C11 C12 111.2(2) . . ?
C13 C11 P1 112.26(19) . . ?
C12 C11 P1 109.30(18) . . ?
C13 C11 H11 108.0 . . ?
C12 C11 H11 108.0 . . ?
P1 C11 H11 108.0 . . ?
C11 C12 H12A 109.5 . . ?
C11 C12 H12B 109.5 . . ?
H12A C12 H12B 109.5 . . ?
C11 C12 H12C 109.5 . . ?
H12A C12 H12C 109.5 . . ?
H12B C12 H12C 109.5 . . ?
C11 C13 H13A 109.5 . . ?
C11 C13 H13B 109.5 . . ?
H13A C13 H13B 109.5 . . ?
C11 C13 H13C 109.5 . . ?
H13A C13 H13C 109.5 . . ?
H13B C13 H13C 109.5 . . ?
C15 C14 C19 121.4(2) . . ?
C15 C14 N4 123.1(2) . . ?
C19 C14 N4 115.5(2) . . ?
C14 C15 C16 120.5(3) . . ?
C14 C15 H15 119.8 . . ?
C16 C15 H15 119.8 . . ?
C17 C16 C15 118.8(3) . . ?
C17 C16 H16 120.6 . . ?
C15 C16 H16 120.6 . . ?
C16 C17 C18 121.3(3) . . ?
C16 C17 H17 119.3 . . ?
C18 C17 H17 119.3 . . ?
C17 C18 C19 120.7(3) . . ?
C17 C18 H18 119.7 . . ?
C19 C18 H18 119.7 . . ?
N2 C19 C18 125.4(2) . . ?
N2 C19 C14 117.4(2) . . ?
C18 C19 C14 117.1(2) . . ?
N2 C20 P2 112.90(17) . . ?
N2 C20 H20A 109.0 . . ?
P2 C20 H20A 109.0 . . ?
N2 C20 H20B 109.0 . . ?
P2 C20 H20B 109.0 . . ?
H20A C20 H20B 107.8 . . ?
C22 C21 C23 108.8(2) . . ?
C22 C21 P2 117.0(2) . . ?
C23 C21 P2 114.3(2) . . ?
C22 C21 H21 105.2 . . ?
C23 C21 H21 105.2 . . ?
P2 C21 H21 105.2 . . ?
C21 C22 H22A 109.5 . . ?
C21 C22 H22B 109.5 . . ?
H22A C22 H22B 109.5 . . ?
C21 C22 H22C 109.5 . . ?
H22A C22 H22C 109.5 . . ?
H22B C22 H22C 109.5 . . ?
C21 C23 H23A 109.5 . . ?
C21 C23 H23B 109.5 . . ?
H23A C23 H23B 109.5 . . ?
C21 C23 H23C 109.5 . . ?
H23A C23 H23C 109.5 . . ?
H23B C23 H23C 109.5 . . ?
C26 C24 C25 110.9(2) . . ?
C26 C24 P2 111.2(2) . . ?
C25 C24 P2 110.29(19) . . ?
C26 C24 H24 108.1 . . ?
C25 C24 H24 108.1 . . ?
P2 C24 H24 108.1 . . ?
C24 C25 H25A 109.5 . . ?
C24 C25 H25B 109.5 . . ?
H25A C25 H25B 109.5 . . ?
C24 C25 H25C 109.5 . . ?
H25A C25 H25C 109.5 . . ?
H25B C25 H25C 109.5 . . ?
C24 C26 H26A 109.5 . . ?
C24 C26 H26B 109.5 . . ?
H26A C26 H26B 109.5 . . ?
C24 C26 H26C 109.5 . . ?
H26A C26 H26C 109.5 . . ?
H26B C26 H26C 109.5 . . ?
C28 C27 C32 121.1(2) . . ?
C28 C27 N4 122.7(2) . . ?
C32 C27 N4 116.1(2) . . ?
C27 C28 C29 120.9(3) . . ?
C27 C28 H28 119.5 . . ?
C29 C28 H28 119.5 . . ?
C30 C29 C28 118.6(3) . . ?
C30 C29 H29 120.7 . . ?
C28 C29 H29 120.7 . . ?
C31 C30 C29 121.3(3) . . ?
C31 C30 H30 119.4 . . ?
C29 C30 H30 119.4 . . ?
C30 C31 C32 120.9(3) . . ?
C30 C31 H31 119.5 . . ?
C32 C31 H31 119.5 . . ?
N3 C32 C31 125.2(2) . . ?
N3 C32 C27 117.7(2) . . ?
C31 C32 C27 117.1(2) . . ?
N3 C33 P3 112.18(17) . . ?
N3 C33 H33A 109.2 . . ?
P3 C33 H33A 109.2 . . ?
N3 C33 H33B 109.2 . . ?
P3 C33 H33B 109.2 . . ?
H33A C33 H33B 107.9 . . ?
C36 C34 C35 111.8(2) . . ?
C36 C34 P3 113.1(2) . . ?
C35 C34 P3 110.50(19) . . ?
C36 C34 H34 107.0 . . ?
C35 C34 H34 107.0 . . ?
P3 C34 H34 107.0 . . ?
C34 C35 H35A 109.5 . . ?
C34 C35 H35B 109.5 . . ?
H35A C35 H35B 109.5 . . ?
C34 C35 H35C 109.5 . . ?
H35A C35 H35C 109.5 . . ?
H35B C35 H35C 109.5 . . ?
C34 C36 H36A 109.5 . . ?
C34 C36 H36B 109.5 . . ?
H36A C36 H36B 109.5 . . ?
C34 C36 H36C 109.5 . . ?
H36A C36 H36C 109.5 . . ?
H36B C36 H36C 109.5 . . ?
C38 C37 C39 109.4(2) . . ?
C38 C37 P3 114.72(19) . . ?
C39 C37 P3 114.56(19) . . ?
C38 C37 H37 105.8 . . ?
C39 C37 H37 105.8 . . ?
P3 C37 H37 105.8 . . ?
C37 C38 H38A 109.5 . . ?
C37 C38 H38B 109.5 . . ?
H38A C38 H38B 109.5 . . ?
C37 C38 H38C 109.5 . . ?
H38A C38 H38C 109.5 . . ?
H38B C38 H38C 109.5 . . ?
C37 C39 H39A 109.5 . . ?
C37 C39 H39B 109.5 . . ?
H39A C39 H39B 109.5 . . ?
C37 C39 H39C 109.5 . . ?
H39A C39 H39C 109.5 . . ?
H39B C39 H39C 109.5 . . ?
Si1 C40 H40A 109.5 . . ?
Si1 C40 H40B 109.5 . . ?
H40A C40 H40B 109.5 . . ?
Si1 C40 H40C 109.5 . . ?
H40A C40 H40C 109.5 . . ?
H40B C40 H40C 109.5 . . ?
Si1 C41 H41A 109.5 . . ?
Si1 C41 H41B 109.5 . . ?
H41A C41 H41B 109.5 . . ?
Si1 C41 H41C 109.5 . . ?
H41A C41 H41C 109.5 . . ?
H41B C41 H41C 109.5 . . ?
Si1 C42 H42A 109.5 . . ?
Si1 C42 H42B 109.5 . . ?
H42A C42 H42B 109.5 . . ?
Si1 C42 H42C 109.5 . . ?
H42A C42 H42C 109.5 . . ?
H42B C42 H42C 109.5 . . ?
C44 C43 H43A 109.5 . . ?
C44 C43 H43B 109.5 . . ?
H43A C43 H43B 109.5 . . ?
C44 C43 H43C 109.5 . . ?
H43A C43 H43C 109.5 . . ?
H43B C43 H43C 109.5 . . ?
O1 C44 C43 105(4) . . ?
O1 C44 H44A 110.7 . . ?
C43 C44 H44A 110.7 . . ?
O1 C44 H44B 110.7 . . ?
C43 C44 H44B 110.7 . . ?
H44A C44 H44B 108.8 . . ?
C44 O1 C45 109(3) . . ?
O1 C45 C46 120(2) . . ?
O1 C45 H45A 107.3 . . ?
C46 C45 H45A 107.3 . . ?
O1 C45 H45B 107.3 . . ?
C46 C45 H45B 107.3 . . ?
H45A C45 H45B 106.9 . . ?
C45 C46 H46A 109.5 . . ?
C45 C46 H46B 109.5 . . ?
H46A C46 H46B 109.5 . . ?
C45 C46 H46C 109.5 . . ?
H46A C46 H46C 109.5 . . ?
H46B C46 H46C 109.5 . . ?

loop_
_geom_bond_atom_site_label_1
_geom_bond_atom_site_label_2
_geom_bond_distance
_geom_bond_site_symmetry_2
_geom_bond_publ_flag
Sn1 N2 2.089(2) . ?
Sn1 N1 2.094(2) . ?
Sn1 N3 2.095(2) . ?
Sn1 N4 2.450(2) . ?
Sn1 Fe1 2.4799(4) . ?
Fe1 N5 1.686(2) . ?
Fe1 P1 2.2511(8) . ?
Fe1 P2 2.2748(8) . ?
Fe1 P3 2.2833(8) . ?
P1 C11 1.869(3) . ?
P1 C8 1.879(3) . ?
P1 C7 1.895(3) . ?
P2 C24 1.864(3) . ?
P2 C20 1.879(3) . ?
P2 C21 1.898(3) . ?
P3 C34 1.873(3) . ?
P3 C37 1.880(3) . ?
P3 C33 1.883(3) . ?
Si1 N6 1.745(3) . ?
Si1 C40 1.830(4) . ?
Si1 C41 1.849(4) . ?
Si1 C42 1.851(4) . ?
N1 C6 1.378(3) . ?
N1 C7 1.444(3) . ?
N2 C19 1.379(3) . ?
N2 C20 1.446(3) . ?
N3 C32 1.376(3) . ?
N3 C33 1.452(3) . ?
N4 C14 1.456(3) . ?
N4 C1 1.457(3) . ?
N4 C27 1.459(3) . ?
N5 N6 1.183(3) . ?
C1 C2 1.381(3) . ?
C1 C6 1.415(4) . ?
C2 C3 1.392(4) . ?
C2 H2 0.9500 . ?
C3 C4 1.374(4) . ?
C3 H3 0.9500 . ?
C4 C5 1.389(4) . ?
C4 H4 0.9500 . ?
C5 C6 1.404(3) . ?
C5 H5 0.9500 . ?
C7 H7A 0.9900 . ?
C7 H7AB 0.9900 . ?
C8 C10 1.531(4) . ?
C8 C9 1.535(4) . ?
C8 H8 1.0000 . ?
C9 H9A 0.9800 . ?
C9 H9B 0.9800 . ?
C9 H9C 0.9800 . ?
C10 H10A 0.9800 . ?
C10 H10B 0.9800 . ?
C10 H10C 0.9800 . ?
C11 C13 1.524(4) . ?
C11 C12 1.531(4) . ?
C11 H11 1.0000 . ?
C12 H12A 0.9800 . ?
C12 H12B 0.9800 . ?
C12 H12C 0.9800 . ?
C13 H13A 0.9800 . ?
C13 H13B 0.9800 . ?
C13 H13C 0.9800 . ?
C14 C15 1.376(4) . ?
C14 C19 1.420(3) . ?
C15 C16 1.392(4) . ?
C15 H15 0.9500 . ?
C16 C17 1.384(4) . ?
C16 H16 0.9500 . ?
C17 C18 1.389(4) . ?
C17 H17 0.9500 . ?
C18 C19 1.399(4) . ?
C18 H18 0.9500 . ?
C20 H20A 0.9900 . ?
C20 H20B 0.9900 . ?
C21 C22 1.513(4) . ?
C21 C23 1.526(4) . ?
C21 H21 1.0000 . ?
C22 H22A 0.9800 . ?
C22 H22B 0.9800 . ?
C22 H22C 0.9800 . ?
C23 H23A 0.9800 . ?
C23 H23B 0.9800 . ?
C23 H23C 0.9800 . ?
C24 C26 1.524(4) . ?
C24 C25 1.527(4) . ?
C24 H24 1.0000 . ?
C25 H25A 0.9800 . ?
C25 H25B 0.9800 . ?
C25 H25C 0.9800 . ?
C26 H26A 0.9800 . ?
C26 H26B 0.9800 . ?
C26 H26C 0.9800 . ?
C27 C28 1.378(4) . ?
C27 C32 1.417(4) . ?
C28 C29 1.390(4) . ?
C28 H28 0.9500 . ?
C29 C30 1.386(4) . ?
C29 H29 0.9500 . ?
C30 C31 1.384(4) . ?
C30 H30 0.9500 . ?
C31 C32 1.406(4) . ?
C31 H31 0.9500 . ?
C33 H33A 0.9900 . ?
C33 H33B 0.9900 . ?
C34 C36 1.528(4) . ?
C34 C35 1.533(4) . ?
C34 H34 1.0000 . ?
C35 H35A 0.9800 . ?
C35 H35B 0.9800 . ?
C35 H35C 0.9800 . ?
C36 H36A 0.9800 . ?
C36 H36B 0.9800 . ?
C36 H36C 0.9800 . ?
C37 C38 1.532(4) . ?
C37 C39 1.534(4) . ?
C37 H37 1.0000 . ?
C38 H38A 0.9800 . ?
C38 H38B 0.9800 . ?
C38 H38C 0.9800 . ?
C39 H39A 0.9800 . ?
C39 H39B 0.9800 . ?
C39 H39C 0.9800 . ?
C40 H40A 0.9800 . ?
C40 H40B 0.9800 . ?
C40 H40C 0.9800 . ?
C41 H41A 0.9800 . ?
C41 H41B 0.9800 . ?
C41 H41C 0.9800 . ?
C42 H42A 0.9800 . ?
C42 H42B 0.9800 . ?
C42 H42C 0.9800 . ?
C43 C44 1.64(7) . ?
C43 H43A 0.9800 . ?
C43 H43B 0.9800 . ?
C43 H43C 0.9800 . ?
C44 O1 1.29(7) . ?
C44 H44A 0.9900 . ?
C44 H44B 0.9900 . ?
O1 C45 1.384(10) . ?
C45 C46 1.60(7) . ?
C45 H45A 0.9900 . ?
C45 H45B 0.9900 . ?
C46 H46A 0.9800 . ?
C46 H46B 0.9800 . ?
C46 H46C 0.9800 . ?

loop_
_geom_torsion_atom_site_label_1
_geom_torsion_atom_site_label_2
_geom_torsion_atom_site_label_3
_geom_torsion_atom_site_label_4
_geom_torsion
_geom_torsion_site_symmetry_1
_geom_torsion_site_symmetry_2
_geom_torsion_site_symmetry_3
_geom_torsion_site_symmetry_4
_geom_torsion_publ_flag
C40 Si1 N6 N5 90.1(9) . . . . ?
C41 Si1 N6 N5 -29.6(9) . . . . ?
C42 Si1 N6 N5 -149.9(9) . . . . ?
C14 N4 C1 C2 93.9(3) . . . . ?
C27 N4 C1 C2 -41.6(3) . . . . ?
Sn1 N4 C1 C2 -153.7(2) . . . . ?
C14 N4 C1 C6 -85.4(3) . . . . ?
C27 N4 C1 C6 139.1(2) . . . . ?
Sn1 N4 C1 C6 27.1(2) . . . . ?
C6 C1 C2 C3 2.1(4) . . . . ?
N4 C1 C2 C3 -177.2(2) . . . . ?
C1 C2 C3 C4 0.3(4) . . . . ?
C2 C3 C4 C5 -1.2(5) . . . . ?
C3 C4 C5 C6 -0.3(4) . . . . ?
C7 N1 C6 C5 8.1(4) . . . . ?
Sn1 N1 C6 C5 152.3(2) . . . . ?
C7 N1 C6 C1 -171.3(2) . . . . ?
Sn1 N1 C6 C1 -27.1(3) . . . . ?
C4 C5 C6 N1 -176.8(3) . . . . ?
C4 C5 C6 C1 2.6(4) . . . . ?
C2 C1 C6 N1 176.0(2) . . . . ?
N4 C1 C6 N1 -4.7(3) . . . . ?
C2 C1 C6 C5 -3.5(4) . . . . ?
N4 C1 C6 C5 175.8(2) . . . . ?
C6 N1 C7 P1 159.39(18) . . . . ?
Sn1 N1 C7 P1 14.6(2) . . . . ?
C11 P1 C7 N1 104.61(19) . . . . ?
C8 P1 C7 N1 -151.00(19) . . . . ?
Fe1 P1 C7 N1 -23.4(2) . . . . ?
C11 P1 C8 C10 -83.3(2) . . . . ?
C7 P1 C8 C10 176.8(2) . . . . ?
Fe1 P1 C8 C10 47.1(2) . . . . ?
C11 P1 C8 C9 44.8(2) . . . . ?
C7 P1 C8 C9 -55.1(2) . . . . ?
Fe1 P1 C8 C9 175.22(18) . . . . ?
C8 P1 C11 C13 73.1(2) . . . . ?
C7 P1 C11 C13 171.6(2) . . . . ?
Fe1 P1 C11 C13 -57.8(2) . . . . ?
C8 P1 C11 C12 -163.08(18) . . . . ?
C7 P1 C11 C12 -64.5(2) . . . . ?
Fe1 P1 C11 C12 66.02(19) . . . . ?
C1 N4 C14 C15 -40.9(3) . . . . ?
C27 N4 C14 C15 95.8(3) . . . . ?
Sn1 N4 C14 C15 -153.1(2) . . . . ?
C1 N4 C14 C19 138.8(2) . . . . ?
C27 N4 C14 C19 -84.6(3) . . . . ?
Sn1 N4 C14 C19 26.6(2) . . . . ?
C19 C14 C15 C16 2.6(4) . . . . ?
N4 C14 C15 C16 -177.8(2) . . . . ?
C14 C15 C16 C17 1.3(4) . . . . ?
C15 C16 C17 C18 -2.8(5) . . . . ?
C16 C17 C18 C19 0.6(4) . . . . ?
C20 N2 C19 C18 10.6(4) . . . . ?
Sn1 N2 C19 C18 152.6(2) . . . . ?
C20 N2 C19 C14 -169.7(2) . . . . ?
Sn1 N2 C19 C14 -27.7(3) . . . . ?
C17 C18 C19 N2 -177.2(3) . . . . ?
C17 C18 C19 C14 3.1(4) . . . . ?
C15 C14 C19 N2 175.6(2) . . . . ?
N4 C14 C19 N2 -4.1(3) . . . . ?
C15 C14 C19 C18 -4.7(4) . . . . ?
N4 C14 C19 C18 175.6(2) . . . . ?
C19 N2 C20 P2 161.14(18) . . . . ?
Sn1 N2 C20 P2 17.8(2) . . . . ?
C24 P2 C20 N2 100.09(19) . . . . ?
C21 P2 C20 N2 -156.46(19) . . . . ?
Fe1 P2 C20 N2 -26.9(2) . . . . ?
C24 P2 C21 C22 -79.1(2) . . . . ?
C20 P2 C21 C22 -179.7(2) . . . . ?
Fe1 P2 C21 C22 51.1(3) . . . . ?
C24 P2 C21 C23 49.8(2) . . . . ?
C20 P2 C21 C23 -50.9(2) . . . . ?
Fe1 P2 C21 C23 180.00(18) . . . . ?
C20 P2 C24 C26 172.8(2) . . . . ?
C21 P2 C24 C26 75.6(2) . . . . ?
Fe1 P2 C24 C26 -57.5(2) . . . . ?
C20 P2 C24 C25 -63.7(2) . . . . ?
C21 P2 C24 C25 -161.0(2) . . . . ?
Fe1 P2 C24 C25 66.0(2) . . . . ?
C14 N4 C27 C28 -39.6(3) . . . . ?
C1 N4 C27 C28 96.3(3) . . . . ?
Sn1 N4 C27 C28 -151.3(2) . . . . ?
C14 N4 C27 C32 137.8(2) . . . . ?
C1 N4 C27 C32 -86.3(3) . . . . ?
Sn1 N4 C27 C32 26.1(2) . . . . ?
C32 C27 C28 C29 2.5(4) . . . . ?
N4 C27 C28 C29 179.9(2) . . . . ?
C27 C28 C29 C30 -0.9(4) . . . . ?
C28 C29 C30 C31 -0.5(4) . . . . ?
C29 C30 C31 C32 0.4(4) . . . . ?
C33 N3 C32 C31 5.6(4) . . . . ?
Sn1 N3 C32 C31 147.6(2) . . . . ?
C33 N3 C32 C27 -172.2(2) . . . . ?
Sn1 N3 C32 C27 -30.3(3) . . . . ?
C30 C31 C32 N3 -176.7(3) . . . . ?
C30 C31 C32 C27 1.2(4) . . . . ?
C28 C27 C32 N3 175.4(2) . . . . ?
N4 C27 C32 N3 -2.1(3) . . . . ?
C28 C27 C32 C31 -2.6(4) . . . . ?
N4 C27 C32 C31 179.9(2) . . . . ?
C32 N3 C33 P3 162.91(18) . . . . ?
Sn1 N3 C33 P3 20.3(2) . . . . ?
C34 P3 C33 N3 96.6(2) . . . . ?
C37 P3 C33 N3 -160.26(19) . . . . ?
Fe1 P3 C33 N3 -33.1(2) . . . . ?
C37 P3 C34 C36 71.0(2) . . . . ?
C33 P3 C34 C36 169.3(2) . . . . ?
Fe1 P3 C34 C36 -62.2(2) . . . . ?
C37 P3 C34 C35 -162.9(2) . . . . ?
C33 P3 C34 C35 -64.6(2) . . . . ?
Fe1 P3 C34 C35 64.0(2) . . . . ?
C34 P3 C37 C38 -84.7(2) . . . . ?
C33 P3 C37 C38 176.5(2) . . . . ?
Fe1 P3 C37 C38 49.4(2) . . . . ?
C34 P3 C37 C39 43.1(2) . . . . ?
C33 P3 C37 C39 -55.7(2) . . . . ?
Fe1 P3 C37 C39 177.19(17) . . . . ?
C43 C44 O1 C45 173.2(14) . . . . ?
C44 O1 C45 C46 166(4) . . . . ?

loop_
_publcif_info_exptl_table_extra_item
sin_theta_over_lambda_max

loop_
_publcif_info_exptl_table_header_item
?
